data_8102294
loop_
_publ_author_name
'Chen Xu'
'Hong-Ji Ma'
'Zhi-Qiang Wang'
'Bao-Ming Ji'

_publ_section_title
;
 Crystal structure of
 1,3,5-tris(piperidino-1-ylmethyl)-2,4,6-trimethyl-benzene, C27H45N3
;
_journal_issue 3
_journal_name_full 'Zeitschrift f\"ur Kristallographie - New Crystal Structures'
_journal_page_first 262
_journal_volume 223
_journal_year 2008
_chemical_formula_sum 'C27 H45 N3'
_chemical_formula_weight 411.66
_space_group_IT_number 14
_symmetry_cell_setting monoclinic
_symmetry_space_group_name_Hall '-P 2ybc'
_symmetry_space_group_name_H-M 'P 1 21/c 1'
_atom_sites_solution_hydrogens geom
_atom_sites_solution_primary direct
_atom_sites_solution_secondary difmap
_audit_creation_method SHELXL-97
_cell_angle_alpha 90.00
_cell_angle_beta 113.087(2)
_cell_angle_gamma 90.00
_cell_formula_units_Z 4
_cell_length_a 11.4477(15)
_cell_length_b 24.793(3)
_cell_length_c 9.7666(13)
_cell_measurement_reflns_used 1943
_cell_measurement_temperature 293(2)
_cell_measurement_theta_max 18.53
_cell_measurement_theta_min 2.41
_cell_volume 2550.0(6)
_computing_cell_refinement 'Bruker SMART'
_computing_data_collection 'Bruker SMART'
_computing_data_reduction 'Bruker SAINT'
_computing_molecular_graphics 'Bruker SHELXTL'
_computing_publication_material 'Bruker SHELXTL'
_computing_structure_refinement 'SHELXL-97 (Sheldrick, 1997)'
_computing_structure_solution 'SHELXS-97 (Sheldrick, 1990)'
_diffrn_ambient_temperature 293(2)
_diffrn_measured_fraction_theta_full 0.999
_diffrn_measured_fraction_theta_max 0.999
_diffrn_measurement_device_type 'CCD area detector'
_diffrn_measurement_method 'phi and omega scans'
_diffrn_radiation_monochromator graphite
_diffrn_radiation_source 'fine-focus sealed tube'
_diffrn_radiation_type MoK\a
_diffrn_radiation_wavelength 0.71073
_diffrn_reflns_av_R_equivalents 0.0501
_diffrn_reflns_av_sigmaI/netI 0.0462
_diffrn_reflns_limit_h_max 13
_diffrn_reflns_limit_h_min -13
_diffrn_reflns_limit_k_max 30
_diffrn_reflns_limit_k_min -29
_diffrn_reflns_limit_l_max 11
_diffrn_reflns_limit_l_min -11
_diffrn_reflns_number 19391
_diffrn_reflns_theta_full 25.50
_diffrn_reflns_theta_max 25.50
_diffrn_reflns_theta_min 2.41
_diffrn_standards_number 0
_exptl_absorpt_coefficient_mu 0.062
_exptl_absorpt_correction_T_max 0.9887
_exptl_absorpt_correction_T_min 0.9751
_exptl_absorpt_correction_type multi-scan
_exptl_absorpt_process_details sadabs
_exptl_crystal_colour colourless
_exptl_crystal_density_diffrn 1.072
_exptl_crystal_density_method 'not measured'
_exptl_crystal_description block
_exptl_crystal_F_000 912
_exptl_crystal_size_max 0.41
_exptl_crystal_size_mid 0.26
_exptl_crystal_size_min 0.18
_refine_diff_density_max 0.447
_refine_diff_density_min -0.516
_refine_diff_density_rms 0.040
_refine_ls_extinction_coef 0.0057(17)
_refine_ls_extinction_expression Fc^*^=kFc[1+0.001xFc^2^\l^3^/sin(2\q)]^-1/4^
_refine_ls_extinction_method SHELXL
_refine_ls_goodness_of_fit_ref 1.041
_refine_ls_hydrogen_treatment constr
_refine_ls_matrix_type full
_refine_ls_number_parameters 269
_refine_ls_number_reflns 4743
_refine_ls_number_restraints 7
_refine_ls_restrained_S_all 1.040
_refine_ls_R_factor_all 0.1232
_refine_ls_R_factor_gt 0.0665
_refine_ls_shift/su_max 0.000
_refine_ls_shift/su_mean 0.000
_refine_ls_structure_factor_coef Fsqd
_refine_ls_weighting_details 'calc w=1/[\s^2^(Fo^2^)+(0.1031P)^2^+0.5553P] where P=(Fo^2^+2Fc^2^)/3'
_refine_ls_weighting_scheme calc
_refine_ls_wR_factor_gt 0.1811
_refine_ls_wR_factor_ref 0.2221
_reflns_number_gt 2485
_reflns_number_total 4743
_reflns_threshold_expression >2sigma(I)
_cod_data_source_file 1267-2281.cff
_cod_data_source_block b
_cod_depositor_comments
;
The following automatic conversions were performed:
'_symmetry_cell_setting' value 'Monoclinic' changed to 'monoclinic'
according to '/home/saulius/struct/CIF-dictionaries/cif_core.dic'
dictionary named 'cif_core.dic' version 2.4.1 from 2010-06-29.

Automatic conversion script
Id: cif_fix_enum 1555 2011-01-17 13:19:09Z saulius 
;
_cod_original_sg_symbol_H-M P2(1)/c
_cod_database_code 8102294

loop_
_symmetry_equiv_pos_as_xyz
'x, y, z'
'-x, y+1/2, -z+1/2'
'-x, -y, -z'
'x, -y-1/2, z-1/2'

loop_
_atom_site_label
_atom_site_type_symbol
_atom_site_fract_x
_atom_site_fract_y
_atom_site_fract_z
_atom_site_U_iso_or_equiv
_atom_site_adp_type
_atom_site_occupancy
_atom_site_symmetry_multiplicity
_atom_site_calc_flag
_atom_site_refinement_flags
_atom_site_disorder_assembly
_atom_site_disorder_group
C1 C 0.5376(2) 0.03101(10) 0.3440(3) 0.0489(7) Uani 1 1 d . . .
C4 C 0.3083(2) 0.00177(10) 0.1120(3) 0.0521(7) Uani 1 1 d . . .
C5 C 0.4198(3) -0.02686(10) 0.1334(3) 0.0499(7) Uani 1 1 d . . .
C3 C 0.3118(2) 0.04560(10) 0.2044(3) 0.0516(7) Uani 1 1 d . . .
C6 C 0.5341(2) -0.01228(10) 0.2494(3) 0.0502(7) Uani 1 1 d . . .
C2 C 0.4273(3) 0.06081(10) 0.3191(3) 0.0508(7) Uani 1 1 d . . .
C7 C 0.6552(3) -0.04258(12) 0.2717(4) 0.0666(8) Uani 1 1 d . . .
H7A H 0.6471 -0.0794 0.2971 0.100 Uiso 1 1 calc R . .
H7B H 0.7253 -0.0260 0.3507 0.100 Uiso 1 1 calc R . .
H7C H 0.6698 -0.0415 0.1815 0.100 Uiso 1 1 calc R . .
C8 C 0.4301(3) 0.10886(12) 0.4162(4) 0.0725(9) Uani 1 1 d . . .
H8A H 0.4209 0.0967 0.5048 0.109 Uiso 1 1 calc R . .
H8B H 0.3616 0.1329 0.3625 0.109 Uiso 1 1 calc R . .
H8C H 0.5095 0.1275 0.4429 0.109 Uiso 1 1 calc R . .
C9 C 0.1827(3) -0.01527(13) -0.0099(4) 0.0760(10) Uani 1 1 d . . .
H9A H 0.1365 -0.0374 0.0323 0.114 Uiso 1 1 calc R . .
H9B H 0.1990 -0.0354 -0.0846 0.114 Uiso 1 1 calc R . .
H9C H 0.1336 0.0162 -0.0541 0.114 Uiso 1 1 calc R . .
C10 C 0.6589(3) 0.04132(12) 0.4797(3) 0.0582(8) Uani 1 1 d . . .
H10A H 0.6394 0.0657 0.5455 0.070 Uiso 1 1 calc R . .
H10B H 0.6866 0.0075 0.5325 0.070 Uiso 1 1 calc R . .
C22 C 0.4218(3) -0.07419(10) 0.0355(3) 0.0573(7) Uani 1 1 d . . .
H22A H 0.3420 -0.0753 -0.0506 0.069 Uiso 1 1 calc R . .
H22B H 0.4892 -0.0687 0.0002 0.069 Uiso 1 1 calc R . .
C16 C 0.1920(3) 0.07582(11) 0.1894(4) 0.0620(8) Uani 1 1 d . . .
H16A H 0.1191 0.0541 0.1308 0.074 Uiso 1 1 calc R . .
H16B H 0.1910 0.0800 0.2877 0.074 Uiso 1 1 calc R . .
C15 C 0.7409(3) 0.11982(11) 0.4006(3) 0.0620(8) Uani 1 1 d . . .
H15A H 0.7328 0.1416 0.4789 0.074 Uiso 1 1 calc R . .
H15B H 0.6618 0.1222 0.3138 0.074 Uiso 1 1 calc R . .
C23 C 0.3305(3) -0.14272(12) 0.1416(4) 0.0721(9) Uani 1 1 d . . .
H23A H 0.2594 -0.1485 0.0475 0.087 Uiso 1 1 calc R . .
H23B H 0.3073 -0.1144 0.1947 0.087 Uiso 1 1 calc R . .
C27 C 0.4752(3) -0.16779(12) 0.0319(4) 0.0749(9) Uani 1 1 d . . .
H27A H 0.5470 -0.1558 0.0105 0.090 Uiso 1 1 calc R . .
H27B H 0.4044 -0.1740 -0.0621 0.090 Uiso 1 1 calc R . .
C11 C 0.8819(3) 0.05988(13) 0.5827(3) 0.0692(9) Uani 1 1 d . . .
H11A H 0.8955 0.0227 0.6159 0.083 Uiso 1 1 calc R . .
H11B H 0.8747 0.0814 0.6619 0.083 Uiso 1 1 calc R . .
C12 C 0.9941(3) 0.07929(14) 0.5510(4) 0.0848(11) Uani 1 1 d . . .
H12A H 1.0056 0.0560 0.4775 0.102 Uiso 1 1 calc R . .
H12B H 1.0705 0.0774 0.6414 0.102 Uiso 1 1 calc R . .
C13 C 0.9736(3) 0.13673(14) 0.4940(4) 0.0790(10) Uani 1 1 d . . .
H13A H 0.9742 0.1608 0.5725 0.095 Uiso 1 1 calc R . .
H13B H 1.0422 0.1473 0.4648 0.095 Uiso 1 1 calc R . .
C24 C 0.3575(4) -0.19403(13) 0.2322(4) 0.0910(11) Uani 1 1 d . . .
H24A H 0.2815 -0.2053 0.2456 0.109 Uiso 1 1 calc R . .
H24B H 0.4234 -0.1873 0.3298 0.109 Uiso 1 1 calc R . .
C14 C 0.8487(3) 0.14153(14) 0.3625(4) 0.0796(10) Uani 1 1 d . . .
H14A H 0.8527 0.1215 0.2791 0.095 Uiso 1 1 calc R . .
H14B H 0.8327 0.1791 0.3333 0.095 Uiso 1 1 calc R . .
C21 C 0.1738(3) 0.12866(12) -0.0274(3) 0.0666(6) Uani 1 1 d U . .
H21A H 0.0977 0.1102 -0.0927 0.080 Uiso 1 1 calc R . .
H21B H 0.2467 0.1093 -0.0296 0.080 Uiso 1 1 calc R . .
C25 C 0.4000(4) -0.23879(13) 0.1559(4) 0.0951(12) Uani 1 1 d . . .
H25A H 0.4263 -0.2699 0.2211 0.114 Uiso 1 1 calc R . .
H25B H 0.3296 -0.2496 0.0656 0.114 Uiso 1 1 calc R . .
C17 C 0.0658(3) 0.15599(13) 0.1228(4) 0.0834(11) Uani 1 1 d . . .
H17A H 0.0687 0.1557 0.2234 0.100 Uiso 1 1 calc R . .
H17B H -0.0095 0.1364 0.0598 0.100 Uiso 1 1 calc R . .
C26 C 0.5087(4) -0.21963(13) 0.1185(4) 0.0935(12) Uani 1 1 d . . .
H26A H 0.5831 -0.2141 0.2096 0.112 Uiso 1 1 calc R . .
H26B H 0.5291 -0.2470 0.0603 0.112 Uiso 1 1 calc R . .
C20 C 0.1740(4) 0.18595(14) -0.0830(4) 0.0965(13) Uani 1 1 d . . .
H20A H 0.2516 0.2042 -0.0203 0.116 Uiso 1 1 calc R . .
H20B H 0.1706 0.1852 -0.1838 0.116 Uiso 1 1 calc R . .
C18 C 0.0569(5) 0.21310(16) 0.0695(5) 0.1145(15) Uani 1 1 d . . .
H18A H -0.0216 0.2290 0.0664 0.137 Uiso 1 1 calc R . .
H18B H 0.1269 0.2338 0.1392 0.137 Uiso 1 1 calc R . .
C19 C 0.0603(4) 0.21618(17) -0.0798(5) 0.1078(14) Uani 1 1 d . . .
H19A H 0.0648 0.2536 -0.1060 0.129 Uiso 1 1 calc R . .
H19B H -0.0169 0.2008 -0.1527 0.129 Uiso 1 1 calc R . .
N1 N 0.7641(2) 0.06393(8) 0.4496(2) 0.0535(6) Uani 1 1 d . . .
N2 N 0.1783(2) 0.12873(10) 0.1209(3) 0.0666(6) Uani 1 1 d U . .
N3 N 0.4415(2) -0.12601(8) 0.1139(3) 0.0573(6) Uani 1 1 d . . .

loop_
_atom_site_aniso_label
_atom_site_aniso_U_11
_atom_site_aniso_U_22
_atom_site_aniso_U_33
_atom_site_aniso_U_23
_atom_site_aniso_U_13
_atom_site_aniso_U_12
C1 0.0523(16) 0.0447(15) 0.0477(16) 0.0070(12) 0.0174(13) -0.0063(12)
C4 0.0502(16) 0.0464(16) 0.0558(17) 0.0045(13) 0.0166(14) -0.0046(12)
C5 0.0548(17) 0.0412(14) 0.0529(16) 0.0047(12) 0.0202(14) -0.0043(12)
C3 0.0519(17) 0.0456(15) 0.0600(17) 0.0089(13) 0.0250(14) 0.0010(12)
C6 0.0514(17) 0.0424(15) 0.0570(17) 0.0084(13) 0.0214(14) -0.0038(12)
C2 0.0632(18) 0.0413(14) 0.0524(16) 0.0028(12) 0.0274(14) -0.0050(13)
C7 0.0569(18) 0.0569(18) 0.083(2) 0.0036(16) 0.0247(16) 0.0037(14)
C8 0.080(2) 0.070(2) 0.071(2) -0.0111(16) 0.0332(18) -0.0044(16)
C9 0.058(2) 0.070(2) 0.086(2) -0.0097(18) 0.0131(17) -0.0057(15)
C10 0.0569(18) 0.0601(18) 0.0527(17) 0.0077(14) 0.0160(14) -0.0073(14)
C22 0.0633(18) 0.0505(17) 0.0583(17) 0.0022(13) 0.0242(15) -0.0026(13)
C16 0.0578(18) 0.0579(18) 0.073(2) 0.0066(15) 0.0287(16) 0.0012(14)
C15 0.0649(19) 0.0541(17) 0.0650(19) 0.0077(14) 0.0234(15) -0.0046(14)
C23 0.091(2) 0.0587(19) 0.079(2) -0.0040(16) 0.047(2) -0.0102(16)
C27 0.090(2) 0.0556(19) 0.089(2) -0.0029(17) 0.046(2) 0.0019(16)
C11 0.0566(19) 0.0620(19) 0.073(2) 0.0069(16) 0.0086(16) -0.0007(15)
C12 0.057(2) 0.086(3) 0.099(3) -0.008(2) 0.0169(19) -0.0042(17)
C13 0.070(2) 0.082(2) 0.083(2) -0.0101(18) 0.027(2) -0.0251(18)
C24 0.135(3) 0.061(2) 0.093(3) 0.0005(19) 0.061(3) -0.019(2)
C14 0.083(2) 0.072(2) 0.085(2) 0.0078(18) 0.033(2) -0.0162(17)
C21 0.0731(13) 0.0624(12) 0.0678(13) 0.0052(10) 0.0316(11) 0.0142(10)
C25 0.146(4) 0.049(2) 0.090(3) -0.0007(18) 0.046(3) -0.017(2)
C17 0.091(3) 0.073(2) 0.103(3) 0.0090(19) 0.056(2) 0.0254(18)
C26 0.122(3) 0.0487(19) 0.109(3) -0.0007(19) 0.044(3) 0.008(2)
C20 0.129(3) 0.081(2) 0.100(3) 0.034(2) 0.068(3) 0.037(2)
C18 0.150(4) 0.087(3) 0.125(4) 0.016(3) 0.074(3) 0.047(3)
C19 0.137(4) 0.091(3) 0.105(3) 0.031(2) 0.058(3) 0.054(3)
N1 0.0508(14) 0.0486(13) 0.0554(14) 0.0033(10) 0.0145(11) -0.0070(10)
N2 0.0731(13) 0.0624(12) 0.0678(13) 0.0052(10) 0.0316(11) 0.0142(10)
N3 0.0687(16) 0.0410(13) 0.0630(15) -0.0001(11) 0.0267(13) -0.0028(11)

loop_
_atom_type_symbol
_atom_type_description
_atom_type_scat_dispersion_real
_atom_type_scat_dispersion_imag
_atom_type_scat_source
C C 0.0033 0.0016 'International Tables Vol C Tables 4.2.6.8 and 6.1.1.4'
H H 0.0000 0.0000 'International Tables Vol C Tables 4.2.6.8 and 6.1.1.4'
N N 0.0061 0.0033 'International Tables Vol C Tables 4.2.6.8 and 6.1.1.4'

loop_
_geom_angle_atom_site_label_1
_geom_angle_atom_site_label_2
_geom_angle_atom_site_label_3
_geom_angle
_geom_angle_site_symmetry_1
_geom_angle_site_symmetry_3
_geom_angle_publ_flag
C2 C1 C6 119.8(2) . . ?
C2 C1 C10 121.1(2) . . ?
C6 C1 C10 118.9(2) . . ?
C5 C4 C3 120.1(2) . . ?
C5 C4 C9 120.1(3) . . ?
C3 C4 C9 119.8(3) . . ?
C6 C5 C4 119.8(2) . . ?
C6 C5 C22 117.9(2) . . ?
C4 C5 C22 122.3(2) . . ?
C4 C3 C2 120.0(2) . . ?
C4 C3 C16 121.5(2) . . ?
C2 C3 C16 118.4(2) . . ?
C5 C6 C1 120.3(2) . . ?
C5 C6 C7 120.0(3) . . ?
C1 C6 C7 119.7(2) . . ?
C1 C2 C3 119.9(2) . . ?
C1 C2 C8 120.7(3) . . ?
C3 C2 C8 119.4(3) . . ?
C6 C7 H7A 109.5 . . ?
C6 C7 H7B 109.5 . . ?
H7A C7 H7B 109.5 . . ?
C6 C7 H7C 109.5 . . ?
H7A C7 H7C 109.5 . . ?
H7B C7 H7C 109.5 . . ?
C2 C8 H8A 109.5 . . ?
C2 C8 H8B 109.5 . . ?
H8A C8 H8B 109.5 . . ?
C2 C8 H8C 109.5 . . ?
H8A C8 H8C 109.5 . . ?
H8B C8 H8C 109.5 . . ?
C4 C9 H9A 109.5 . . ?
C4 C9 H9B 109.5 . . ?
H9A C9 H9B 109.5 . . ?
C4 C9 H9C 109.5 . . ?
H9A C9 H9C 109.5 . . ?
H9B C9 H9C 109.5 . . ?
N1 C10 C1 115.6(2) . . ?
N1 C10 H10A 108.4 . . ?
C1 C10 H10A 108.4 . . ?
N1 C10 H10B 108.4 . . ?
C1 C10 H10B 108.4 . . ?
H10A C10 H10B 107.4 . . ?
N3 C22 C5 112.7(2) . . ?
N3 C22 H22A 109.1 . . ?
C5 C22 H22A 109.1 . . ?
N3 C22 H22B 109.1 . . ?
C5 C22 H22B 109.1 . . ?
H22A C22 H22B 107.8 . . ?
N2 C16 C3 114.8(2) . . ?
N2 C16 H16A 108.6 . . ?
C3 C16 H16A 108.6 . . ?
N2 C16 H16B 108.6 . . ?
C3 C16 H16B 108.6 . . ?
H16A C16 H16B 107.5 . . ?
N1 C15 C14 110.9(2) . . ?
N1 C15 H15A 109.5 . . ?
C14 C15 H15A 109.5 . . ?
N1 C15 H15B 109.5 . . ?
C14 C15 H15B 109.5 . . ?
H15A C15 H15B 108.0 . . ?
N3 C23 C24 110.7(3) . . ?
N3 C23 H23A 109.5 . . ?
C24 C23 H23A 109.5 . . ?
N3 C23 H23B 109.5 . . ?
C24 C23 H23B 109.5 . . ?
H23A C23 H23B 108.1 . . ?
N3 C27 C26 111.3(3) . . ?
N3 C27 H27A 109.4 . . ?
C26 C27 H27A 109.4 . . ?
N3 C27 H27B 109.4 . . ?
C26 C27 H27B 109.4 . . ?
H27A C27 H27B 108.0 . . ?
N1 C11 C12 110.9(3) . . ?
N1 C11 H11A 109.5 . . ?
C12 C11 H11A 109.5 . . ?
N1 C11 H11B 109.5 . . ?
C12 C11 H11B 109.5 . . ?
H11A C11 H11B 108.0 . . ?
C11 C12 C13 110.7(3) . . ?
C11 C12 H12A 109.5 . . ?
C13 C12 H12A 109.5 . . ?
C11 C12 H12B 109.5 . . ?
C13 C12 H12B 109.5 . . ?
H12A C12 H12B 108.1 . . ?
C14 C13 C12 110.3(3) . . ?
C14 C13 H13A 109.6 . . ?
C12 C13 H13A 109.6 . . ?
C14 C13 H13B 109.6 . . ?
C12 C13 H13B 109.6 . . ?
H13A C13 H13B 108.1 . . ?
C23 C24 C25 111.1(3) . . ?
C23 C24 H24A 109.4 . . ?
C25 C24 H24A 109.4 . . ?
C23 C24 H24B 109.4 . . ?
C25 C24 H24B 109.4 . . ?
H24A C24 H24B 108.0 . . ?
C13 C14 C15 110.7(3) . . ?
C13 C14 H14A 109.5 . . ?
C15 C14 H14A 109.5 . . ?
C13 C14 H14B 109.5 . . ?
C15 C14 H14B 109.5 . . ?
H14A C14 H14B 108.1 . . ?
N2 C21 C20 110.9(3) . . ?
N2 C21 H21A 109.5 . . ?
C20 C21 H21A 109.5 . . ?
N2 C21 H21B 109.5 . . ?
C20 C21 H21B 109.5 . . ?
H21A C21 H21B 108.1 . . ?
C26 C25 C24 110.0(3) . . ?
C26 C25 H25A 109.7 . . ?
C24 C25 H25A 109.7 . . ?
C26 C25 H25B 109.7 . . ?
C24 C25 H25B 109.7 . . ?
H25A C25 H25B 108.2 . . ?
N2 C17 C18 111.9(3) . . ?
N2 C17 H17A 109.2 . . ?
C18 C17 H17A 109.2 . . ?
N2 C17 H17B 109.2 . . ?
C18 C17 H17B 109.2 . . ?
H17A C17 H17B 107.9 . . ?
C27 C26 C25 110.7(3) . . ?
C27 C26 H26A 109.5 . . ?
C25 C26 H26A 109.5 . . ?
C27 C26 H26B 109.5 . . ?
C25 C26 H26B 109.5 . . ?
H26A C26 H26B 108.1 . . ?
C19 C20 C21 109.5(3) . . ?
C19 C20 H20A 109.8 . . ?
C21 C20 H20A 109.8 . . ?
C19 C20 H20B 109.8 . . ?
C21 C20 H20B 109.8 . . ?
H20A C20 H20B 108.2 . . ?
C19 C18 C17 111.6(3) . . ?
C19 C18 H18A 109.3 . . ?
C17 C18 H18A 109.3 . . ?
C19 C18 H18B 109.3 . . ?
C17 C18 H18B 109.3 . . ?
H18A C18 H18B 108.0 . . ?
C18 C19 C20 110.6(3) . . ?
C18 C19 H19A 109.5 . . ?
C20 C19 H19A 109.5 . . ?
C18 C19 H19B 109.5 . . ?
C20 C19 H19B 109.5 . . ?
H19A C19 H19B 108.1 . . ?
C15 N1 C10 111.9(2) . . ?
C15 N1 C11 110.0(2) . . ?
C10 N1 C11 109.9(2) . . ?
C21 N2 C16 114.8(2) . . ?
C21 N2 C17 109.4(2) . . ?
C16 N2 C17 110.4(2) . . ?
C27 N3 C23 109.8(2) . . ?
C27 N3 C22 110.9(2) . . ?
C23 N3 C22 112.3(2) . . ?

loop_
_geom_bond_atom_site_label_1
_geom_bond_atom_site_label_2
_geom_bond_distance
_geom_bond_site_symmetry_2
_geom_bond_publ_flag
C1 C2 1.400(4) . ?
C1 C6 1.406(4) . ?
C1 C10 1.519(4) . ?
C4 C5 1.403(4) . ?
C4 C3 1.403(4) . ?
C4 C9 1.523(4) . ?
C5 C6 1.402(4) . ?
C5 C22 1.519(4) . ?
C3 C2 1.408(4) . ?
C3 C16 1.519(4) . ?
C6 C7 1.515(4) . ?
C2 C8 1.515(4) . ?
C7 H7A 0.9600 . ?
C7 H7B 0.9600 . ?
C7 H7C 0.9600 . ?
C8 H8A 0.9600 . ?
C8 H8B 0.9600 . ?
C8 H8C 0.9600 . ?
C9 H9A 0.9600 . ?
C9 H9B 0.9600 . ?
C9 H9C 0.9600 . ?
C10 N1 1.459(3) . ?
C10 H10A 0.9700 . ?
C10 H10B 0.9700 . ?
C22 N3 1.467(3) . ?
C22 H22A 0.9700 . ?
C22 H22B 0.9700 . ?
C16 N2 1.453(3) . ?
C16 H16A 0.9700 . ?
C16 H16B 0.9700 . ?
C15 N1 1.456(3) . ?
C15 C14 1.520(4) . ?
C15 H15A 0.9700 . ?
C15 H15B 0.9700 . ?
C23 N3 1.460(4) . ?
C23 C24 1.510(4) . ?
C23 H23A 0.9700 . ?
C23 H23B 0.9700 . ?
C27 N3 1.451(4) . ?
C27 C26 1.503(4) . ?
C27 H27A 0.9700 . ?
C27 H27B 0.9700 . ?
C11 N1 1.464(3) . ?
C11 C12 1.513(4) . ?
C11 H11A 0.9700 . ?
C11 H11B 0.9700 . ?
C12 C13 1.514(5) . ?
C12 H12A 0.9700 . ?
C12 H12B 0.9700 . ?
C13 C14 1.506(5) . ?
C13 H13A 0.9700 . ?
C13 H13B 0.9700 . ?
C24 C25 1.519(5) . ?
C24 H24A 0.9700 . ?
C24 H24B 0.9700 . ?
C14 H14A 0.9700 . ?
C14 H14B 0.9700 . ?
C21 N2 1.429(4) . ?
C21 C20 1.521(4) . ?
C21 H21A 0.9700 . ?
C21 H21B 0.9700 . ?
C25 C26 1.505(5) . ?
C25 H25A 0.9700 . ?
C25 H25B 0.9700 . ?
C17 N2 1.461(4) . ?
C17 C18 1.498(5) . ?
C17 H17A 0.9700 . ?
C17 H17B 0.9700 . ?
C26 H26A 0.9700 . ?
C26 H26B 0.9700 . ?
C20 C19 1.512(5) . ?
C20 H20A 0.9700 . ?
C20 H20B 0.9700 . ?
C18 C19 1.476(5) . ?
C18 H18A 0.9700 . ?
C18 H18B 0.9700 . ?
C19 H19A 0.9700 . ?
C19 H19B 0.9700 . ?

loop_
_geom_torsion_atom_site_label_1
_geom_torsion_atom_site_label_2
_geom_torsion_atom_site_label_3
_geom_torsion_atom_site_label_4
_geom_torsion
_geom_torsion_site_symmetry_1
_geom_torsion_site_symmetry_2
_geom_torsion_site_symmetry_3
_geom_torsion_site_symmetry_4
_geom_torsion_publ_flag
C3 C4 C5 C6 1.4(4) . . . . ?
C9 C4 C5 C6 -177.5(3) . . . . ?
C3 C4 C5 C22 -179.3(2) . . . . ?
C9 C4 C5 C22 1.8(4) . . . . ?
C5 C4 C3 C2 -0.2(4) . . . . ?
C9 C4 C3 C2 178.7(2) . . . . ?
C5 C4 C3 C16 -177.0(2) . . . . ?
C9 C4 C3 C16 1.9(4) . . . . ?
C4 C5 C6 C1 -0.3(4) . . . . ?
C22 C5 C6 C1 -179.6(2) . . . . ?
C4 C5 C6 C7 -179.2(2) . . . . ?
C22 C5 C6 C7 1.5(4) . . . . ?
C2 C1 C6 C5 -2.1(4) . . . . ?
C10 C1 C6 C5 172.5(2) . . . . ?
C2 C1 C6 C7 176.8(2) . . . . ?
C10 C1 C6 C7 -8.6(4) . . . . ?
C6 C1 C2 C3 3.3(4) . . . . ?
C10 C1 C2 C3 -171.2(2) . . . . ?
C6 C1 C2 C8 -177.8(2) . . . . ?
C10 C1 C2 C8 7.8(4) . . . . ?
C4 C3 C2 C1 -2.2(4) . . . . ?
C16 C3 C2 C1 174.7(2) . . . . ?
C4 C3 C2 C8 178.9(2) . . . . ?
C16 C3 C2 C8 -4.2(4) . . . . ?
C2 C1 C10 N1 -112.8(3) . . . . ?
C6 C1 C10 N1 72.7(3) . . . . ?
C6 C5 C22 N3 69.9(3) . . . . ?
C4 C5 C22 N3 -109.4(3) . . . . ?
C4 C3 C16 N2 -106.0(3) . . . . ?
C2 C3 C16 N2 77.2(3) . . . . ?
N1 C11 C12 C13 57.2(4) . . . . ?
C11 C12 C13 C14 -53.5(4) . . . . ?
N3 C23 C24 C25 -56.6(4) . . . . ?
C12 C13 C14 C15 53.4(4) . . . . ?
N1 C15 C14 C13 -57.3(4) . . . . ?
C23 C24 C25 C26 52.6(4) . . . . ?
N3 C27 C26 C25 58.0(4) . . . . ?
C24 C25 C26 C27 -52.9(4) . . . . ?
N2 C21 C20 C19 -59.2(4) . . . . ?
N2 C17 C18 C19 55.3(5) . . . . ?
C17 C18 C19 C20 -52.3(5) . . . . ?
C21 C20 C19 C18 53.7(5) . . . . ?
C14 C15 N1 C10 -177.1(2) . . . . ?
C14 C15 N1 C11 60.3(3) . . . . ?
C1 C10 N1 C15 70.8(3) . . . . ?
C1 C10 N1 C11 -166.6(2) . . . . ?
C12 C11 N1 C15 -60.5(3) . . . . ?
C12 C11 N1 C10 175.8(2) . . . . ?
C20 C21 N2 C16 -173.8(3) . . . . ?
C20 C21 N2 C17 61.5(4) . . . . ?
C3 C16 N2 C21 60.4(3) . . . . ?
C3 C16 N2 C17 -175.4(3) . . . . ?
C18 C17 N2 C21 -59.4(4) . . . . ?
C18 C17 N2 C16 173.3(3) . . . . ?
C26 C27 N3 C23 -61.2(4) . . . . ?
C26 C27 N3 C22 174.1(3) . . . . ?
C24 C23 N3 C27 60.3(3) . . . . ?
C24 C23 N3 C22 -175.9(2) . . . . ?
C5 C22 N3 C27 -165.4(2) . . . . ?
C5 C22 N3 C23 71.4(3) . . . . ?

loop_
_cod_related_entry_id
_cod_related_entry_database
_cod_related_entry_code
1 ChemSpider 30653940
